data_7233331
loop_
_publ_author_name
'Prathap, Annamalai'
'Ravi, Arthi'
'Pathan, Javed R.'
'Sureshan, Kana M.'

_publ_section_title
;
 Halobenzyl alcohols as structurally simple organogelators
;
_journal_issue 35
_journal_name_full CrystEngComm
_journal_page_first 5310
_journal_paper_doi 10.1039/C9CE01008D
_journal_volume 21
_journal_year 2019
_chemical_formula_moiety 'C7 H6 Cl2 O'
_chemical_formula_sum 'C7 H6 Cl2 O'
_chemical_formula_weight 177.02
_space_group_crystal_system triclinic
_space_group_IT_number 2
_space_group_name_Hall '-P 1'
_space_group_name_H-M_alt 'P -1'
_symmetry_space_group_name_Hall '-P 1'
_symmetry_space_group_name_H-M 'P -1'
_atom_sites_solution_hydrogens mixed
_audit_creation_method SHELXL-2014/7
_audit_update_record
;
2019-06-28 deposited with the CCDC.    2019-08-02 downloaded from the CCDC.
;
_cell_angle_alpha 107.741(18)
_cell_angle_beta 97.263(18)
_cell_angle_gamma 100.108(19)
_cell_formula_units_Z 8
_cell_length_a 7.182(4)
_cell_length_b 14.930(9)
_cell_length_c 15.398(9)
_cell_measurement_reflns_used 5410
_cell_measurement_temperature 296(2)
_cell_measurement_theta_max 28.19
_cell_measurement_theta_min 2.72
_cell_volume 1519.4(15)
_computing_cell_refinement 'APEX3/SAINT (Bruker, 2016)'
_computing_data_collection 'APEX3 (Bruker, 2016)'
_computing_data_reduction 'SAINT/XPREP (Bruker, 2016)'
_computing_molecular_graphics 'ORTEP3 (Farrugia, 1997) and Mercury (Bruno et al., 2002)'
_computing_publication_material 'SHELXL-2014 (Sheldrick, 2014)'
_computing_structure_refinement 'SHELXL-2014/7 (Sheldrick, 2014)'
_computing_structure_solution 'SHELXT 2014/5 (Sheldrick, 2014)'
_diffrn_ambient_temperature 296(2)
_diffrn_detector_area_resol_mean 0
_diffrn_measured_fraction_theta_full 0.999
_diffrn_measured_fraction_theta_max 0.999
_diffrn_measurement_device_type 'Bruker KAPPA APEX-II CCD'
_diffrn_measurement_method '\f and \w scans'
_diffrn_radiation_type MoK\a
_diffrn_radiation_wavelength 0.71073
_diffrn_reflns_av_R_equivalents 0.0376
_diffrn_reflns_av_unetI/netI 0.0334
_diffrn_reflns_Laue_measured_fraction_full 0.999
_diffrn_reflns_Laue_measured_fraction_max 0.999
_diffrn_reflns_limit_h_max 8
_diffrn_reflns_limit_h_min -8
_diffrn_reflns_limit_k_max 18
_diffrn_reflns_limit_k_min -18
_diffrn_reflns_limit_l_max 18
_diffrn_reflns_limit_l_min -18
_diffrn_reflns_number 24084
_diffrn_reflns_point_group_measured_fraction_full 0.999
_diffrn_reflns_point_group_measured_fraction_max 0.999
_diffrn_reflns_theta_full 25.242
_diffrn_reflns_theta_max 25.998
_diffrn_reflns_theta_min 1.415
_diffrn_source 'sealed tube'
_exptl_absorpt_coefficient_mu 0.775
_exptl_absorpt_correction_T_max 0.860
_exptl_absorpt_correction_T_min 0.830
_exptl_absorpt_correction_type multi-scan
_exptl_absorpt_process_details 'SADABS (Bruker, 2016)'
_exptl_crystal_colour colourless
_exptl_crystal_density_diffrn 1.548
_exptl_crystal_density_meas 1.548
_exptl_crystal_density_method NONE
_exptl_crystal_description rectangular
_exptl_crystal_F_000 720
_exptl_crystal_size_max 0.250
_exptl_crystal_size_mid 0.200
_exptl_crystal_size_min 0.200
_refine_diff_density_max 0.353
_refine_diff_density_min -0.245
_refine_diff_density_rms 0.061
_refine_ls_extinction_method none
_refine_ls_goodness_of_fit_ref 1.056
_refine_ls_hydrogen_treatment mixed
_refine_ls_matrix_type full
_refine_ls_number_parameters 391
_refine_ls_number_reflns 5957
_refine_ls_number_restraints 9
_refine_ls_restrained_S_all 1.056
_refine_ls_R_factor_all 0.0777
_refine_ls_R_factor_gt 0.0480
_refine_ls_shift/su_max 0.000
_refine_ls_shift/su_mean 0.000
_refine_ls_structure_factor_coef Fsqd
_refine_ls_weighting_details 'w=1/[\s^2^(Fo^2^)+(0.0532P)^2^+1.0319P] where P=(Fo^2^+2Fc^2^)/3'
_refine_ls_weighting_scheme calc
_refine_ls_wR_factor_gt 0.1215
_refine_ls_wR_factor_ref 0.1431
_reflns_Friedel_coverage 0.000
_reflns_number_gt 3864
_reflns_number_total 5957
_reflns_threshold_expression 'I > 2\s(I)'
_cod_data_source_file c9ce01008d2.cif
_cod_data_source_block 25dichlorobenzylalcohol
_cod_depositor_comments 'Adding full bibliography for 7233329--7233334.cif.'
_cod_database_code 7233331
_shelx_shelxl_version_number 2014/7
_shelx_space_group_comment
;
The symmetry employed for this shelxl refinement is uniquely defined
by the following loop, which should always be used as a source of
symmetry information in preference to the above space-group names.
They are only intended as comments.
;
_shelx_estimated_absorpt_t_min 0.830
_shelx_estimated_absorpt_t_max 0.860

loop_
_space_group_symop_operation_xyz
'x, y, z'
'-x, -y, -z'

loop_
_atom_site_label
_atom_site_type_symbol
_atom_site_fract_x
_atom_site_fract_y
_atom_site_fract_z
_atom_site_U_iso_or_equiv
_atom_site_adp_type
_atom_site_occupancy
_atom_site_site_symmetry_order
_atom_site_calc_flag
_atom_site_refinement_flags_posn
_atom_site_refinement_flags_adp
_atom_site_refinement_flags_occupancy
_atom_site_disorder_assembly
_atom_site_disorder_group
C1A C 0.5128(4) 0.86935(18) 0.19958(17) 0.0326(6) Uani 1 1 d . . . . .
C1B C 0.2594(4) 0.62882(18) -0.02751(18) 0.0338(6) Uani 1 1 d . . . . .
C1C C 0.9667(4) 0.61719(18) 0.34396(18) 0.0354(6) Uani 1 1 d . . . . .
C1D C 1.2297(4) 0.87807(18) 0.57253(18) 0.0324(6) Uani 1 1 d . . . . .
C2A C 0.3334(4) 0.88771(19) 0.17550(19) 0.0367(6) Uani 1 1 d . . . . .
C2B C 0.0792(4) 0.6480(2) -0.04970(19) 0.0395(6) Uani 1 1 d . . . . .
C2C C 1.1507(4) 0.6056(2) 0.3717(2) 0.0401(6) Uani 1 1 d . . . . .
C2D C 1.4120(4) 0.86418(19) 0.59889(19) 0.0364(6) Uani 1 1 d . . . . .
C3A C 0.2760(4) 0.9004(2) 0.0921(2) 0.0469(7) Uani 1 1 d . . . . .
H3A H 0.1553 0.9127 0.0781 0.056 Uiso 1 1 calc R U . . .
C3B C 0.0215(4) 0.6632(2) -0.1317(2) 0.0509(8) Uani 1 1 d . . . . .
H3B H -0.0987 0.6766 -0.1442 0.061 Uiso 1 1 calc R U . . .
C3C C 1.2146(4) 0.6073(2) 0.4605(2) 0.0505(8) Uani 1 1 d . . . . .
H3C H 1.3383 0.5997 0.4773 0.061 Uiso 1 1 calc R U . . .
C3D C 1.4739(4) 0.8595(2) 0.6855(2) 0.0462(7) Uani 1 1 d . . . . .
H3D H 1.5966 0.8501 0.7012 0.055 Uiso 1 1 calc R U . . .
C4A C 0.3979(4) 0.8946(2) 0.0300(2) 0.0476(7) Uani 1 1 d . . . . .
H4A H 0.3610 0.9031 -0.0265 0.057 Uiso 1 1 calc R U . . .
C4B C 0.1403(5) 0.6586(2) -0.1946(2) 0.0519(8) Uani 1 1 d . . . . .
H4B H 0.1015 0.6676 -0.2507 0.062 Uiso 1 1 calc R U . . .
C4C C 1.0958(4) 0.6204(2) 0.5238(2) 0.0531(8) Uani 1 1 d . . . . .
H4C H 1.1382 0.6222 0.5841 0.064 Uiso 1 1 calc R U . . .
C4D C 1.3533(4) 0.8688(2) 0.7484(2) 0.0483(7) Uani 1 1 d . . . . .
H4D H 1.3929 0.8656 0.8071 0.058 Uiso 1 1 calc R U . . .
C5A C 0.5756(4) 0.8762(2) 0.05242(19) 0.0397(6) Uani 1 1 d . . . . .
C5B C 0.3192(4) 0.6405(2) -0.1731(2) 0.0442(7) Uani 1 1 d . . . . .
C5C C 0.9127(4) 0.6308(2) 0.4973(2) 0.0450(7) Uani 1 1 d . . . . .
C5D C 1.1729(4) 0.8830(2) 0.72357(19) 0.0404(7) Uani 1 1 d . . . . .
C6A C 0.6342(4) 0.86319(19) 0.13624(18) 0.0368(6) Uani 1 1 d . . . . .
H6A H 0.7546 0.8504 0.1497 0.044 Uiso 1 1 calc R U . . .
C6B C 0.3788(4) 0.62538(19) -0.09095(19) 0.0387(6) Uani 1 1 d . . . . .
H6B H 0.5000 0.6129 -0.0785 0.046 Uiso 1 1 calc R U . . .
C6C C 0.8483(4) 0.6296(2) 0.40868(19) 0.0408(7) Uani 1 1 d . . . . .
H6C H 0.7243 0.6371 0.3924 0.049 Uiso 1 1 calc R U . . .
C6D C 1.1098(4) 0.88755(18) 0.63633(18) 0.0361(6) Uani 1 1 d . . . . .
H6D H 0.9869 0.8970 0.6210 0.043 Uiso 1 1 calc R U . . .
C7A C 0.5709(4) 0.8566(2) 0.29174(18) 0.0398(6) Uani 1 1 d . . . . .
H7A H 0.5797 0.9166 0.3413 0.048 Uiso 1 1 calc R U . . .
H7A' H 0.4725 0.8074 0.2991 0.048 Uiso 1 1 calc R U . . .
C7B C 0.3177(4) 0.6110(2) 0.06187(18) 0.0411(7) Uani 1 1 d . . . . .
H7B H 0.3285 0.6694 0.1137 0.049 Uiso 1 1 calc R U . . .
H7B' H 0.2188 0.5609 0.0675 0.049 Uiso 1 1 calc R U . . .
C7C C 0.9034(4) 0.6179(2) 0.24686(19) 0.0439(7) Uani 1 1 d . . . . .
H7C H 0.9960 0.6661 0.2348 0.053 Uiso 1 1 calc DR U . . .
H7C' H 0.9009 0.5555 0.2023 0.053 Uiso 1 1 calc R U . . .
C7D C 1.1670(4) 0.8819(2) 0.47669(18) 0.0404(7) Uani 1 1 d . . . . .
H7D H 1.2616 0.9300 0.4654 0.048 Uiso 1 1 calc R U . . .
H7D' H 1.1612 0.8198 0.4308 0.048 Uiso 1 1 calc R U . . .
O1A O 0.7493(3) 0.82970(18) 0.29915(15) 0.0552(6) Uani 1 1 d D . . . .
O1B O 0.4949(3) 0.58283(19) 0.06578(15) 0.0573(6) Uani 1 1 d D . . . .
O1C O 0.7189(3) 0.63830(18) 0.23463(15) 0.0569(6) Uani 1 1 d D . . . .
O1D O 0.9855(3) 0.90501(17) 0.46638(15) 0.0542(6) Uani 1 1 d D . . . .
Cl2A Cl 0.17557(11) 0.89522(7) 0.25208(6) 0.0589(2) Uani 1 1 d . . . . .
Cl2B Cl -0.07556(11) 0.65464(7) 0.02805(6) 0.0593(2) Uani 1 1 d . . . . .
Cl2C Cl 1.30577(12) 0.59057(7) 0.29366(6) 0.0657(3) Uani 1 1 d . . . . .
Cl2D Cl 1.56805(11) 0.85202(7) 0.52128(6) 0.0581(2) Uani 1 1 d . . . . .
Cl5A Cl 0.72911(13) 0.86817(7) -0.02617(6) 0.0634(3) Uani 1 1 d . . . . .
Cl5B Cl 0.47087(14) 0.63290(8) -0.25298(6) 0.0705(3) Uani 1 1 d . . . . .
Cl5C Cl 0.76294(14) 0.64620(8) 0.57710(6) 0.0712(3) Uani 1 1 d . . . . .
Cl5D Cl 1.02043(13) 0.89447(7) 0.80267(6) 0.0635(3) Uani 1 1 d . . . . .
H1A H 0.797(9) 0.843(5) 0.3616(17) 0.06(2) Uiso 0.5 1 d D . P A 1
H1C H 0.751(4) 0.7053(15) 0.260(6) 0.090 Uiso 0.5 1 d D U P B 1
H1B H 0.561(10) 0.594(6) 0.126(2) 0.10(3) Uiso 0.5 1 d D . P C 1
H1D H 1.01(2) 0.9728(15) 0.489(10) 0.143 Uiso 0.5 1 d D U P D 1
H1A' H 0.727(9) 0.7646(17) 0.269(5) 0.07(2) Uiso 0.5 1 d D . P E 2
H1C' H 0.711(13) 0.646(6) 0.177(3) 0.10(3) Uiso 0.5 1 d D . P F 2
H1B' H 0.475(19) 0.517(3) 0.031(7) 0.15(5) Uiso 0.5 1 d D . P G 2
H1D' H 0.925(9) 0.888(4) 0.4045(19) 0.06(2) Uiso 0.5 1 d D . P H 2

loop_
_atom_site_aniso_label
_atom_site_aniso_U_11
_atom_site_aniso_U_22
_atom_site_aniso_U_33
_atom_site_aniso_U_23
_atom_site_aniso_U_13
_atom_site_aniso_U_12
C1A 0.0308(14) 0.0311(14) 0.0341(14) 0.0110(11) 0.0012(11) 0.0058(11)
C1B 0.0334(15) 0.0325(14) 0.0335(14) 0.0102(11) 0.0030(11) 0.0067(11)
C1C 0.0327(14) 0.0359(14) 0.0351(14) 0.0100(12) 0.0015(12) 0.0083(11)
C1D 0.0312(14) 0.0314(14) 0.0345(14) 0.0131(11) 0.0020(11) 0.0062(11)
C2A 0.0296(14) 0.0436(16) 0.0391(15) 0.0174(12) 0.0055(12) 0.0079(12)
C2B 0.0321(15) 0.0439(16) 0.0448(16) 0.0177(13) 0.0073(12) 0.0093(12)
C2C 0.0293(14) 0.0452(16) 0.0469(16) 0.0161(13) 0.0057(12) 0.0110(12)
C2D 0.0276(14) 0.0420(15) 0.0427(16) 0.0187(13) 0.0063(12) 0.0080(11)
C3A 0.0330(16) 0.064(2) 0.0518(18) 0.0289(16) 0.0035(14) 0.0179(14)
C3B 0.0364(17) 0.067(2) 0.0567(19) 0.0294(16) 0.0005(15) 0.0215(15)
C3C 0.0331(16) 0.067(2) 0.0536(19) 0.0244(16) -0.0015(14) 0.0160(14)
C3D 0.0309(15) 0.065(2) 0.0494(18) 0.0284(15) 0.0026(13) 0.0151(14)
C4A 0.0455(18) 0.062(2) 0.0397(16) 0.0264(15) 0.0006(14) 0.0130(15)
C4B 0.0539(19) 0.069(2) 0.0415(17) 0.0290(16) 0.0020(15) 0.0234(16)
C4C 0.0476(19) 0.069(2) 0.0443(18) 0.0232(16) -0.0013(15) 0.0164(16)
C4D 0.0458(18) 0.063(2) 0.0419(17) 0.0280(15) 0.0013(14) 0.0134(15)
C5A 0.0403(16) 0.0459(16) 0.0346(15) 0.0152(12) 0.0083(12) 0.0096(13)
C5B 0.0473(18) 0.0520(18) 0.0398(16) 0.0204(14) 0.0118(13) 0.0163(14)
C5C 0.0453(18) 0.0524(18) 0.0410(16) 0.0186(14) 0.0087(13) 0.0144(14)
C5D 0.0404(16) 0.0463(17) 0.0371(15) 0.0166(13) 0.0093(13) 0.0107(13)
C6A 0.0302(14) 0.0428(15) 0.0381(15) 0.0142(12) 0.0036(12) 0.0108(12)
C6B 0.0313(15) 0.0475(16) 0.0404(15) 0.0181(13) 0.0040(12) 0.0129(12)
C6C 0.0306(15) 0.0489(17) 0.0432(16) 0.0160(13) 0.0018(12) 0.0124(12)
C6D 0.0297(14) 0.0394(15) 0.0394(15) 0.0140(12) 0.0030(12) 0.0094(11)
C7A 0.0399(16) 0.0481(17) 0.0337(14) 0.0153(13) 0.0043(12) 0.0152(13)
C7B 0.0421(16) 0.0479(17) 0.0338(15) 0.0140(13) 0.0033(12) 0.0138(13)
C7C 0.0387(16) 0.0557(18) 0.0365(15) 0.0116(13) 0.0037(13) 0.0179(14)
C7D 0.0379(16) 0.0494(17) 0.0368(15) 0.0165(13) 0.0044(12) 0.0158(13)
O1A 0.0457(13) 0.0817(18) 0.0452(13) 0.0263(13) 0.0005(10) 0.0290(12)
O1B 0.0496(13) 0.0857(19) 0.0425(13) 0.0235(13) -0.0005(11) 0.0333(13)
O1C 0.0458(13) 0.0834(16) 0.0457(13) 0.0224(12) 0.0014(11) 0.0293(11)
O1D 0.0429(13) 0.0788(16) 0.0455(13) 0.0237(12) -0.0010(10) 0.0274(12)
Cl2A 0.0422(4) 0.0911(6) 0.0618(5) 0.0397(5) 0.0232(4) 0.0273(4)
Cl2B 0.0439(5) 0.0815(6) 0.0674(5) 0.0352(5) 0.0242(4) 0.0240(4)
Cl2C 0.0426(5) 0.0955(7) 0.0700(6) 0.0308(5) 0.0216(4) 0.0300(4)
Cl2D 0.0400(4) 0.0887(6) 0.0640(5) 0.0398(5) 0.0226(4) 0.0271(4)
Cl5A 0.0619(5) 0.0937(7) 0.0512(5) 0.0348(5) 0.0273(4) 0.0289(5)
Cl5B 0.0711(6) 0.1076(8) 0.0590(5) 0.0453(5) 0.0324(5) 0.0418(5)
Cl5C 0.0676(6) 0.1075(8) 0.0529(5) 0.0351(5) 0.0250(4) 0.0321(5)
Cl5D 0.0623(5) 0.0930(7) 0.0504(5) 0.0329(5) 0.0261(4) 0.0297(5)

loop_
_atom_type_symbol
_atom_type_description
_atom_type_scat_dispersion_real
_atom_type_scat_dispersion_imag
_atom_type_scat_source
C C 0.0033 0.0016 'International Tables Vol C Tables 4.2.6.8 and 6.1.1.4'
H H 0.0000 0.0000 'International Tables Vol C Tables 4.2.6.8 and 6.1.1.4'
O O 0.0106 0.0060 'International Tables Vol C Tables 4.2.6.8 and 6.1.1.4'
Cl Cl 0.1484 0.1585 'International Tables Vol C Tables 4.2.6.8 and 6.1.1.4'

loop_
_geom_angle_atom_site_label_1
_geom_angle_atom_site_label_2
_geom_angle_atom_site_label_3
_geom_angle
C6A C1A C2A 117.8(2)
C6A C1A C7A 121.6(2)
C2A C1A C7A 120.6(2)
C6B C1B C2B 117.6(2)
C6B C1B C7B 121.6(2)
C2B C1B C7B 120.8(2)
C6C C1C C2C 117.6(2)
C6C C1C C7C 122.1(2)
C2C C1C C7C 120.3(3)
C6D C1D C2D 117.9(2)
C6D C1D C7D 121.7(2)
C2D C1D C7D 120.5(2)
C3A C2A C1A 122.2(3)
C3A C2A Cl2A 118.2(2)
C1A C2A Cl2A 119.5(2)
C3B C2B C1B 121.8(3)
C3B C2B Cl2B 118.6(2)
C1B C2B Cl2B 119.5(2)
C3C C2C C1C 121.7(3)
C3C C2C Cl2C 118.7(2)
C1C C2C Cl2C 119.6(2)
C3D C2D C1D 122.1(3)
C3D C2D Cl2D 118.2(2)
C1D C2D Cl2D 119.6(2)
C4A C3A C2A 119.5(3)
C4A C3A H3A 120.2
C2A C3A H3A 120.2
C4B C3B C2B 120.2(3)
C4B C3B H3B 119.9
C2B C3B H3B 119.9
C4C C3C C2C 119.9(3)
C4C C3C H3C 120.1
C2C C3C H3C 120.1
C4D C3D C2D 119.5(3)
C4D C3D H3D 120.2
C2D C3D H3D 120.2
C3A C4A C5A 119.1(3)
C3A C4A H4A 120.5
C5A C4A H4A 120.5
C3B C4B C5B 118.5(3)
C3B C4B H4B 120.7
C5B C4B H4B 120.7
C3C C4C C5C 119.2(3)
C3C C4C H4C 120.4
C5C C4C H4C 120.4
C3D C4D C5D 119.0(3)
C3D C4D H4D 120.5
C5D C4D H4D 120.5
C4A C5A C6A 121.6(3)
C4A C5A Cl5A 119.2(2)
C6A C5A Cl5A 119.2(2)
C4B C5B C6B 121.8(3)
C4B C5B Cl5B 119.2(2)
C6B C5B Cl5B 119.0(2)
C4C C5C C6C 121.2(3)
C4C C5C Cl5C 119.0(2)
C6C C5C Cl5C 119.8(2)
C4D C5D C6D 121.6(3)
C4D C5D Cl5D 119.1(2)
C6D C5D Cl5D 119.2(2)
C1A C6A C5A 119.7(2)
C1A C6A H6A 120.1
C5A C6A H6A 120.1
C1B C6B C5B 120.1(3)
C1B C6B H6B 120.0
C5B C6B H6B 120.0
C5C C6C C1C 120.4(3)
C5C C6C H6C 119.8
C1C C6C H6C 119.8
C1D C6D C5D 119.8(2)
C1D C6D H6D 120.1
C5D C6D H6D 120.1
O1A C7A C1A 111.8(2)
O1A C7A H7A 109.2
C1A C7A H7A 109.2
O1A C7A H7A' 109.2
C1A C7A H7A' 109.2
H7A C7A H7A' 107.9
O1B C7B C1B 111.5(2)
O1B C7B H7B 109.3
C1B C7B H7B 109.3
O1B C7B H7B' 109.3
C1B C7B H7B' 109.3
H7B C7B H7B' 108.0
O1C C7C C1C 111.8(2)
O1C C7C H7C 109.3
C1C C7C H7C 109.3
O1C C7C H7C' 109.3
C1C C7C H7C' 109.3
H7C C7C H7C' 107.9
O1D C7D C1D 111.8(2)
O1D C7D H7D 109.3
C1D C7D H7D 109.3
O1D C7D H7D' 109.3
C1D C7D H7D' 109.3
H7D C7D H7D' 107.9
C7A O1A H1A 107(4)
C7A O1A H1A' 108(4)
C7B O1B H1B 115(5)
C7B O1B H1B' 110(8)
C7C O1C H1C 101(2)
C7C O1C H1C' 101(5)
C7D O1D H1D 104(9)
C7D O1D H1D' 113(4)

loop_
_geom_bond_atom_site_label_1
_geom_bond_atom_site_label_2
_geom_bond_distance
C1A C6A 1.381(4)
C1A C2A 1.392(4)
C1A C7A 1.506(4)
C1B C6B 1.374(4)
C1B C2B 1.398(4)
C1B C7B 1.502(4)
C1C C6C 1.381(4)
C1C C2C 1.394(4)
C1C C7C 1.511(4)
C1D C6D 1.378(4)
C1D C2D 1.390(4)
C1D C7D 1.509(4)
C2A C3A 1.376(4)
C2A Cl2A 1.729(3)
C2B C3B 1.375(4)
C2B Cl2B 1.726(3)
C2C C3C 1.377(4)
C2C Cl2C 1.731(3)
C2D C3D 1.378(4)
C2D Cl2D 1.731(3)
C3A C4A 1.370(4)
C3A H3A 0.9300
C3B C4B 1.364(4)
C3B H3B 0.9300
C3C C4C 1.367(4)
C3C H3C 0.9300
C3D C4D 1.371(4)
C3D H3D 0.9300
C4A C5A 1.377(4)
C4A H4A 0.9300
C4B C5B 1.380(4)
C4B H4B 0.9300
C4C C5C 1.377(4)
C4C H4C 0.9300
C4D C5D 1.374(4)
C4D H4D 0.9300
C5A C6A 1.387(4)
C5A Cl5A 1.729(3)
C5B C6B 1.381(4)
C5B Cl5B 1.734(3)
C5C C6C 1.377(4)
C5C Cl5C 1.723(3)
C5D C6D 1.389(4)
C5D Cl5D 1.729(3)
C6A H6A 0.9300
C6B H6B 0.9300
C6C H6C 0.9300
C6D H6D 0.9300
C7A O1A 1.410(3)
C7A H7A 0.9700
C7A H7A' 0.9700
C7B O1B 1.408(3)
C7B H7B 0.9700
C7B H7B' 0.9700
C7C O1C 1.413(3)
C7C H7C 0.9700
C7C H7C' 0.9700
C7D O1D 1.408(3)
C7D H7D 0.9700
C7D H7D' 0.9700
O1A H1A 0.93(2)
O1A H1A' 0.92(2)
O1B H1B 0.94(2)
O1B H1B' 0.94(2)
O1C H1C 0.93(2)
O1C H1C' 0.93(2)
O1D H1D 0.94(2)
O1D H1D' 0.93(2)

loop_
_geom_hbond_atom_site_label_D
_geom_hbond_atom_site_label_H
_geom_hbond_atom_site_label_A
_geom_hbond_distance_DH
_geom_hbond_distance_HA
_geom_hbond_distance_DA
_geom_hbond_angle_DHA
_geom_hbond_site_symmetry_A
O1A H1A O1D 0.93(2) 1.84(4) 2.690(3) 151(6) .
O1C H1C O1A 0.93(2) 1.77(2) 2.683(4) 166(3) .
O1B H1B O1C 0.94(2) 1.76(3) 2.683(3) 166(8) .
O1D H1D O1D 0.94(2) 1.74(3) 2.666(5) 168(13) 2_776
O1A H1A' O1C 0.92(2) 1.79(3) 2.683(4) 166(7) .
O1C H1C' O1B 0.93(2) 2.01(7) 2.683(3) 128(7) .
O1C H1C' Cl2B 0.93(2) 2.94(5) 3.727(3) 144(7) 1_655
O1B H1B' O1B 0.94(2) 1.83(5) 2.697(5) 153(10) 2_665
O1D H1D' O1A 0.93(2) 1.80(3) 2.690(3) 160(6) .

loop_
_geom_torsion_atom_site_label_1
_geom_torsion_atom_site_label_2
_geom_torsion_atom_site_label_3
_geom_torsion_atom_site_label_4
_geom_torsion
C6A C1A C2A C3A -0.5(4)
C7A C1A C2A C3A 179.6(3)
C6A C1A C2A Cl2A 179.5(2)
C7A C1A C2A Cl2A -0.4(4)
C6B C1B C2B C3B -0.1(4)
C7B C1B C2B C3B -179.1(3)
C6B C1B C2B Cl2B -179.2(2)
C7B C1B C2B Cl2B 1.8(4)
C6C C1C C2C C3C -0.7(4)
C7C C1C C2C C3C 178.2(3)
C6C C1C C2C Cl2C -179.6(2)
C7C C1C C2C Cl2C -0.8(4)
C6D C1D C2D C3D 0.2(4)
C7D C1D C2D C3D -179.5(3)
C6D C1D C2D Cl2D -179.9(2)
C7D C1D C2D Cl2D 0.4(4)
C1A C2A C3A C4A 0.2(4)
Cl2A C2A C3A C4A -179.9(2)
C1B C2B C3B C4B 0.7(5)
Cl2B C2B C3B C4B 179.9(2)
C1C C2C C3C C4C 0.2(5)
Cl2C C2C C3C C4C 179.2(2)
C1D C2D C3D C4D 0.0(5)
Cl2D C2D C3D C4D -179.9(2)
C2A C3A C4A C5A 0.1(5)
C2B C3B C4B C5B -1.2(5)
C2C C3C C4C C5C 0.5(5)
C2D C3D C4D C5D -0.2(5)
C3A C4A C5A C6A 0.0(5)
C3A C4A C5A Cl5A 179.6(2)
C3B C4B C5B C6B 1.1(5)
C3B C4B C5B Cl5B 179.2(2)
C3C C4C C5C C6C -0.9(5)
C3C C4C C5C Cl5C 179.5(2)
C3D C4D C5D C6D 0.3(5)
C3D C4D C5D Cl5D 179.9(2)
C2A C1A C6A C5A 0.6(4)
C7A C1A C6A C5A -179.5(2)
C4A C5A C6A C1A -0.4(4)
Cl5A C5A C6A C1A -180.0(2)
C2B C1B C6B C5B -0.1(4)
C7B C1B C6B C5B 178.9(3)
C4B C5B C6B C1B -0.4(5)
Cl5B C5B C6B C1B -178.5(2)
C4C C5C C6C C1C 0.4(5)
Cl5C C5C C6C C1C -180.0(2)
C2C C1C C6C C5C 0.4(4)
C7C C1C C6C C5C -178.4(3)
C2D C1D C6D C5D -0.1(4)
C7D C1D C6D C5D 179.6(3)
C4D C5D C6D C1D -0.2(4)
Cl5D C5D C6D C1D -179.7(2)
C6A C1A C7A O1A -5.5(4)
C2A C1A C7A O1A 174.4(2)
C6B C1B C7B O1B -5.4(4)
C2B C1B C7B O1B 173.5(2)
C6C C1C C7C O1C 3.6(4)
C2C C1C C7C O1C -175.2(3)
C6D C1D C7D O1D 5.6(4)
C2D C1D C7D O1D -174.7(2)
